data_4036953
loop_
_publ_author_name
'Clay, Anthony'
'Vallavoju, Nandini'
'Krishnan, Retheesh'
'Ugrinov, Angel'
'Sivaguru, Jayaraman'

_publ_section_title
;
 Metal-Free Visible Light-Mediated Photocatalysis: Controlling
 Intramolecular [2 + 2] Photocycloaddition of Enones through Axial
 Chirality.
;
_journal_issue 16
_journal_name_full 'The Journal of organic chemistry'
_journal_page_first 7191
_journal_page_last 7200
_journal_paper_doi 10.1021/acs.joc.6b01066
_journal_volume 81
_journal_year 2016
_chemical_formula_moiety 'C22 H29 N O3'
_chemical_formula_sum 'C22 H29 N O3'
_chemical_formula_weight 355.46
_space_group_crystal_system monoclinic
_space_group_IT_number 15
_space_group_name_Hall '-C 2yc'
_space_group_name_H-M_alt 'C 1 2/c 1'
_atom_sites_solution_hydrogens geom
_atom_sites_solution_primary direct
_audit_creation_date 2016-04-29
_audit_creation_method
;
Olex2 1.2
(compiled 2016.02.19 svn.r3266 for OlexSys, GUI svn.r5155)
;
_cell_angle_alpha 90
_cell_angle_beta 98.588(2)
_cell_angle_gamma 90
_cell_formula_units_Z 16
_cell_length_a 32.5617(9)
_cell_length_b 12.2539(3)
_cell_length_c 19.7547(5)
_cell_measurement_reflns_used 8893
_cell_measurement_temperature 100(2)
_cell_measurement_theta_max 66.59
_cell_measurement_theta_min 4.93
_cell_volume 7793.9(4)
_computing_cell_refinement 'SAINT v8.34A (Bruker, 2013)'
_computing_data_reduction 'SAINT v8.34A (Bruker, 2013)'
_computing_molecular_graphics 'Olex2 (Dolomanov et al., 2009)'
_computing_publication_material 'Olex2 (Dolomanov et al., 2009)'
_computing_structure_refinement 'XL (Sheldrick, 2008)'
_computing_structure_solution 'ShelXS (Sheldrick, 2008)'
_diffrn_ambient_temperature 99.99
_diffrn_measured_fraction_theta_full 0.955
_diffrn_measured_fraction_theta_max 0.955
_diffrn_measurement_device_type 'Bruker APEX-II CCD'
_diffrn_measurement_method '\f and \w scans'
_diffrn_radiation_type CuK\a
_diffrn_radiation_wavelength 1.54178
_diffrn_reflns_av_R_equivalents 0.0436
_diffrn_reflns_av_unetI/netI 0.0366
_diffrn_reflns_Laue_measured_fraction_full 0.955
_diffrn_reflns_Laue_measured_fraction_max 0.955
_diffrn_reflns_limit_h_max 37
_diffrn_reflns_limit_h_min -38
_diffrn_reflns_limit_k_max 14
_diffrn_reflns_limit_k_min -13
_diffrn_reflns_limit_l_max 23
_diffrn_reflns_limit_l_min -18
_diffrn_reflns_number 24883
_diffrn_reflns_point_group_measured_fraction_full 0.955
_diffrn_reflns_point_group_measured_fraction_max 0.955
_diffrn_reflns_theta_full 66.741
_diffrn_reflns_theta_max 66.741
_diffrn_reflns_theta_min 4.933
_diffrn_standards_number 0
_exptl_absorpt_coefficient_mu 0.633
_exptl_absorpt_correction_T_max 0.7528
_exptl_absorpt_correction_T_min 0.6439
_exptl_absorpt_correction_type multi-scan
_exptl_absorpt_process_details
;
SADABS-2014/5 (Bruker,2014/5) was used for absorption correction.
wR2(int) was 0.0709 before and 0.0511 after correction.
The Ratio of minimum to maximum transmission is 0.8553.
The \l/2 correction factor is 0.00150.
;
_exptl_crystal_colour colourless
_exptl_crystal_colour_primary colourless
_exptl_crystal_density_diffrn 1.212
_exptl_crystal_description plate
_exptl_crystal_F_000 3072
_exptl_crystal_size_max 0.25
_exptl_crystal_size_mid 0.166
_exptl_crystal_size_min 0.07
_refine_diff_density_max 0.547
_refine_diff_density_min -0.318
_refine_diff_density_rms 0.049
_refine_ls_extinction_method none
_refine_ls_goodness_of_fit_ref 1.030
_refine_ls_hydrogen_treatment constr
_refine_ls_matrix_type full
_refine_ls_number_parameters 479
_refine_ls_number_reflns 6620
_refine_ls_number_restraints 0
_refine_ls_restrained_S_all 1.030
_refine_ls_R_factor_all 0.0601
_refine_ls_R_factor_gt 0.0472
_refine_ls_shift/su_max 0.000
_refine_ls_shift/su_mean 0.000
_refine_ls_structure_factor_coef Fsqd
_refine_ls_weighting_details 'w=1/[\s^2^(Fo^2^)+(0.0577P)^2^+8.0532P] where P=(Fo^2^+2Fc^2^)/3'
_refine_ls_weighting_scheme calc
_refine_ls_wR_factor_gt 0.1130
_refine_ls_wR_factor_ref 0.1206
_reflns_Friedel_coverage 0.000
_reflns_number_gt 5395
_reflns_number_total 6620
_reflns_threshold_expression 'I > 2\s(I)'
_cod_data_source_file jo6b01066_si_002.cif
_cod_data_source_block ct-2a
_cod_database_code 4036953
_shelx_space_group_comment
;
The symmetry employed for this shelxl refinement is uniquely defined
by the following loop, which should always be used as a source of
symmetry information in preference to the above space-group names.
They are only intended as comments.
;
_shelx_estimated_absorpt_t_max 0.957
_shelx_estimated_absorpt_t_min 0.858
_olex2_refinement_description
;
1. Fixed Uiso
 At 1.2 times of:
  All C(H) groups, All C(H,H) groups
 At 1.5 times of:
  All C(H,H,H) groups
2.a Ternary CH refined with riding coordinates:
 C11A(H11A), C6A(H6A), C11B(H11B), C6B(H6B)
2.b Secondary CH2 refined with riding coordinates:
 C9A(H9AA,H9AB), C10A(H10A,H10B), C12A(H12A,H12B), C4A(H4AA,H4AB), C9B(H9BA,
 H9BB), C10B(H10C,H10D), C12B(H12C,H12D), C4B(H4BA,H4BB)
2.c Aromatic/amide H refined with riding coordinates:
 C21A(H21A), C20A(H20A), C19A(H19A), C18A(H18A), C17B(H17B), C18B(H18B),
 C19B(H19B), C20B(H20B)
2.d Idealised Me refined as rotating group:
 C25A(H25A,H25B,H25C), C14A(H14A,H14B,H14C), C26A(H26A,H26B,H26C), C24A(H24A,
 H24B,H24C), C13A(H13A,H13B,H13C), C25B(H25D,H25E,H25F), C14B(H14D,H14E,H14F),
 C23B(H23A,H23B,H23C), C24B(H24D,H24E,H24F), C13B(H13D,H13E,H13F)
;
_shelx_shelxl_version_number 2014/7
_olex2_submission_special_instructions 'No special instructions were received'

loop_
_space_group_symop_operation_xyz
'x, y, z'
'-x, y, -z+1/2'
'x+1/2, y+1/2, z'
'-x+1/2, y+1/2, -z+1/2'
'-x, -y, -z'
'x, -y, z-1/2'
'-x+1/2, -y+1/2, -z'
'x+1/2, -y+1/2, z-1/2'

loop_
_atom_site_label
_atom_site_type_symbol
_atom_site_fract_x
_atom_site_fract_y
_atom_site_fract_z
_atom_site_U_iso_or_equiv
_atom_site_adp_type
_atom_site_occupancy
_atom_site_site_symmetry_order
_atom_site_calc_flag
_atom_site_refinement_flags_posn
O2A O 0.35683(4) 0.62169(9) 0.01923(6) 0.0191(3) Uani 1 1 d .
O16A O 0.35876(4) 0.43196(9) 0.14976(6) 0.0216(3) Uani 1 1 d .
O15A O 0.27925(4) 0.75138(12) 0.14226(8) 0.0369(4) Uani 1 1 d .
O2B O 0.32339(4) 1.10700(10) 0.30675(6) 0.0239(3) Uani 1 1 d .
O26B O 0.36604(4) 0.92192(10) 0.20978(6) 0.0219(3) Uani 1 1 d .
O15B O 0.27049(5) 1.18113(14) 0.11074(8) 0.0454(4) Uani 1 1 d .
N8A N 0.37708(5) 0.39257(11) 0.04460(7) 0.0184(3) Uani 1 1 d .
N8B N 0.35888(5) 0.88484(12) 0.32079(8) 0.0229(3) Uani 1 1 d .
C25A C 0.46071(6) 0.41038(16) 0.17229(10) 0.0282(4) Uani 1 1 d .
H25A H 0.4828 0.4651 0.1815 0.042 Uiso 1 1 calc GR
H25B H 0.4613 0.3625 0.2121 0.042 Uiso 1 1 calc GR
H25C H 0.4337 0.4471 0.1632 0.042 Uiso 1 1 calc GR
C23A C 0.46743(6) 0.34226(15) 0.10968(10) 0.0256(4) Uani 1 1 d .
C22A C 0.43202(6) 0.25831(14) 0.09435(9) 0.0205(4) Uani 1 1 d .
C17A C 0.39108(6) 0.28373(13) 0.06574(9) 0.0188(4) Uani 1 1 d .
C7A C 0.35872(5) 0.45488(13) 0.08932(9) 0.0176(4) Uani 1 1 d .
C1A C 0.33325(5) 0.54460(14) 0.05129(9) 0.0185(4) Uani 1 1 d .
C3A C 0.36988(6) 0.71843(14) 0.05941(9) 0.0214(4) Uani 1 1 d .
C14A C 0.39553(6) 0.68830(15) 0.12755(9) 0.0241(4) Uani 1 1 d .
H14A H 0.3788 0.6431 0.1540 0.036 Uiso 1 1 calc GR
H14B H 0.4041 0.7549 0.1533 0.036 Uiso 1 1 calc GR
H14C H 0.4202 0.6475 0.1194 0.036 Uiso 1 1 calc GR
C9A C 0.37054(6) 0.41533(14) -0.03064(9) 0.0208(4) Uani 1 1 d .
H9AA H 0.3789 0.3500 -0.0547 0.025 Uiso 1 1 calc R
H9AB H 0.3891 0.4759 -0.0396 0.025 Uiso 1 1 calc R
C10A C 0.32515(6) 0.44598(15) -0.06170(9) 0.0236(4) Uani 1 1 d .
H10A H 0.3253 0.5039 -0.0966 0.028 Uiso 1 1 calc R
H10B H 0.3106 0.3814 -0.0839 0.028 Uiso 1 1 calc R
C11A C 0.30329(5) 0.48590(15) -0.00410(9) 0.0222(4) Uani 1 1 d .
H11A H 0.2926 0.4202 0.0177 0.027 Uiso 1 1 calc R
C12A C 0.27201(6) 0.57972(16) 0.00058(10) 0.0284(4) Uani 1 1 d .
H12A H 0.2428 0.5555 -0.0017 0.034 Uiso 1 1 calc R
H12B H 0.2744 0.6409 -0.0313 0.034 Uiso 1 1 calc R
C6A C 0.29529(6) 0.59951(15) 0.07587(10) 0.0236(4) Uani 1 1 d .
H6A H 0.2836 0.5522 0.1095 0.028 Uiso 1 1 calc R
C5A C 0.30000(6) 0.71478(15) 0.10079(10) 0.0258(4) Uani 1 1 d .
C4A C 0.33085(6) 0.78298(15) 0.07009(10) 0.0257(4) Uani 1 1 d .
H4AA H 0.3392 0.8458 0.1005 0.031 Uiso 1 1 calc R
H4AB H 0.3174 0.8120 0.0255 0.031 Uiso 1 1 calc R
C26A C 0.51004(6) 0.28604(19) 0.12612(13) 0.0392(5) Uani 1 1 d .
H26A H 0.5320 0.3414 0.1318 0.059 Uiso 1 1 calc GR
H26B H 0.5141 0.2370 0.0885 0.059 Uiso 1 1 calc GR
H26C H 0.5112 0.2439 0.1685 0.059 Uiso 1 1 calc GR
C24A C 0.46972(7) 0.41872(18) 0.04883(11) 0.0377(5) Uani 1 1 d .
H24A H 0.4455 0.4672 0.0428 0.057 Uiso 1 1 calc GR
H24B H 0.4700 0.3753 0.0072 0.057 Uiso 1 1 calc GR
H24C H 0.4952 0.4625 0.0576 0.057 Uiso 1 1 calc GR
C21A C 0.43949(6) 0.14850(15) 0.11202(10) 0.0262(4) Uani 1 1 d .
H21A H 0.4668 0.1277 0.1318 0.031 Uiso 1 1 calc R
C20A C 0.40903(6) 0.06908(15) 0.10201(10) 0.0274(4) Uani 1 1 d .
H20A H 0.4155 -0.0041 0.1155 0.033 Uiso 1 1 calc R
C19A C 0.36926(6) 0.09580(15) 0.07252(10) 0.0259(4) Uani 1 1 d .
H19A H 0.3483 0.0415 0.0645 0.031 Uiso 1 1 calc R
C18A C 0.36058(6) 0.20354(14) 0.05486(9) 0.0220(4) Uani 1 1 d .
H18A H 0.3332 0.2231 0.0349 0.026 Uiso 1 1 calc R
C13A C 0.39552(7) 0.78269(15) 0.01501(10) 0.0293(4) Uani 1 1 d .
H13A H 0.4185 0.7373 0.0044 0.044 Uiso 1 1 calc GR
H13B H 0.4066 0.8483 0.0396 0.044 Uiso 1 1 calc GR
H13C H 0.3780 0.8039 -0.0276 0.044 Uiso 1 1 calc GR
C25B C 0.43395(11) 0.9522(3) 0.42120(16) 0.0796(11) Uani 1 1 d .
H25D H 0.4532 1.0107 0.4384 0.119 Uiso 1 1 calc GR
H25E H 0.4288 0.9057 0.4594 0.119 Uiso 1 1 calc GR
H25F H 0.4077 0.9840 0.3993 0.119 Uiso 1 1 calc GR
C22B C 0.45291(7) 0.88360(19) 0.36890(12) 0.0386(5) Uani 1 1 d .
C21B C 0.42644(6) 0.78315(16) 0.34466(10) 0.0260(4) Uani 1 1 d .
C16B C 0.38370(5) 0.78700(14) 0.32064(9) 0.0188(4) Uani 1 1 d .
C7B C 0.34944(5) 0.94036(14) 0.25998(9) 0.0197(4) Uani 1 1 d .
C1B C 0.31337(5) 1.01695(14) 0.26206(9) 0.0210(4) Uani 1 1 d .
C3B C 0.33564(6) 1.20734(14) 0.27559(10) 0.0253(4) Uani 1 1 d .
C14B C 0.34196(9) 1.28762(17) 0.33425(12) 0.0441(6) Uani 1 1 d .
H14D H 0.3172 1.2885 0.3571 0.066 Uiso 1 1 calc GR
H14E H 0.3466 1.3607 0.3166 0.066 Uiso 1 1 calc GR
H14F H 0.3662 1.2658 0.3670 0.066 Uiso 1 1 calc GR
C9B C 0.33458(8) 0.8952(3) 0.37828(12) 0.0570(8) Uani 1 1 d .
H9BA H 0.3492 0.9484 0.4112 0.068 Uiso 1 1 calc R
H9BB H 0.3356 0.8238 0.4019 0.068 Uiso 1 1 calc R
C10B C 0.28971(6) 0.92928(18) 0.36360(11) 0.0339(5) Uani 1 1 d .
H10C H 0.2717 0.8708 0.3774 0.041 Uiso 1 1 calc R
H10D H 0.2852 0.9961 0.3897 0.041 Uiso 1 1 calc R
C11B C 0.27923(6) 0.95050(17) 0.28819(11) 0.0307(5) Uani 1 1 d .
H11B H 0.2779 0.8782 0.2645 0.037 Uiso 1 1 calc R
C12B C 0.24713(6) 1.02591(19) 0.24570(12) 0.0376(5) Uani 1 1 d .
H12C H 0.2394 1.0909 0.2708 0.045 Uiso 1 1 calc R
H12D H 0.2222 0.9876 0.2223 0.045 Uiso 1 1 calc R
C6B C 0.28148(6) 1.04800(16) 0.19875(10) 0.0284(4) Uani 1 1 d .
H6B H 0.2806 0.9920 0.1617 0.034 Uiso 1 1 calc R
C5B C 0.28314(6) 1.16076(17) 0.17098(11) 0.0311(5) Uani 1 1 d .
C4B C 0.29946(7) 1.24587(17) 0.22195(11) 0.0344(5) Uani 1 1 d .
H4BA H 0.2765 1.2709 0.2459 0.041 Uiso 1 1 calc R
H4BB H 0.3088 1.3093 0.1972 0.041 Uiso 1 1 calc R
C17B C 0.36193(6) 0.69481(15) 0.29503(9) 0.0258(4) Uani 1 1 d .
H17B H 0.3330 0.7002 0.2792 0.031 Uiso 1 1 calc R
C18B C 0.38155(8) 0.59555(16) 0.29212(11) 0.0378(5) Uani 1 1 d .
H18B H 0.3665 0.5330 0.2739 0.045 Uiso 1 1 calc R
C19B C 0.42342(8) 0.58909(18) 0.31619(12) 0.0440(6) Uani 1 1 d .
H19B H 0.4375 0.5212 0.3153 0.053 Uiso 1 1 calc R
C20B C 0.44499(7) 0.68046(19) 0.34142(12) 0.0377(5) Uani 1 1 d .
H20B H 0.4739 0.6736 0.3574 0.045 Uiso 1 1 calc R
C23B C 0.45679(7) 0.95531(19) 0.30708(12) 0.0406(5) Uani 1 1 d .
H23A H 0.4291 0.9792 0.2859 0.061 Uiso 1 1 calc GR
H23B H 0.4698 0.9135 0.2737 0.061 Uiso 1 1 calc GR
H23C H 0.4739 1.0192 0.3219 0.061 Uiso 1 1 calc GR
C24B C 0.49695(9) 0.8517(3) 0.4016(2) 0.0951(15) Uani 1 1 d .
H24D H 0.5110 0.8145 0.3677 0.143 Uiso 1 1 calc GR
H24E H 0.4955 0.8028 0.4404 0.143 Uiso 1 1 calc GR
H24F H 0.5125 0.9176 0.4177 0.143 Uiso 1 1 calc GR
C13B C 0.37503(6) 1.19163(15) 0.24477(10) 0.0259(4) Uani 1 1 d .
H13D H 0.3974 1.1679 0.2805 0.039 Uiso 1 1 calc GR
H13E H 0.3828 1.2607 0.2252 0.039 Uiso 1 1 calc GR
H13F H 0.3704 1.1361 0.2087 0.039 Uiso 1 1 calc GR

loop_
_atom_site_aniso_label
_atom_site_aniso_U_11
_atom_site_aniso_U_22
_atom_site_aniso_U_33
_atom_site_aniso_U_23
_atom_site_aniso_U_13
_atom_site_aniso_U_12
O2A 0.0245(6) 0.0163(6) 0.0169(7) 0.0001(5) 0.0048(5) -0.0029(5)
O16A 0.0293(7) 0.0200(6) 0.0160(7) 0.0009(5) 0.0044(5) -0.0013(5)
O15A 0.0372(8) 0.0355(8) 0.0410(9) -0.0063(6) 0.0157(7) 0.0072(6)
O2B 0.0349(7) 0.0176(6) 0.0210(7) 0.0030(5) 0.0096(5) 0.0019(5)
O26B 0.0263(7) 0.0200(6) 0.0200(7) 0.0002(5) 0.0050(5) 0.0000(5)
O15B 0.0321(8) 0.0603(11) 0.0409(10) 0.0235(8) -0.0041(7) -0.0013(7)
N8A 0.0255(8) 0.0162(7) 0.0135(8) 0.0015(5) 0.0032(6) 0.0013(6)
N8B 0.0296(8) 0.0234(8) 0.0166(8) 0.0011(6) 0.0057(6) 0.0097(6)
C25A 0.0269(10) 0.0280(10) 0.0277(11) -0.0036(8) -0.0026(8) -0.0005(8)
C23A 0.0248(10) 0.0261(10) 0.0250(11) 0.0001(7) 0.0006(8) -0.0005(8)
C22A 0.0253(9) 0.0210(9) 0.0156(9) -0.0008(7) 0.0043(7) 0.0006(7)
C17A 0.0274(9) 0.0164(8) 0.0130(9) -0.0006(6) 0.0051(7) 0.0009(7)
C7A 0.0188(9) 0.0170(8) 0.0169(10) -0.0007(6) 0.0018(7) -0.0038(7)
C1A 0.0197(9) 0.0181(8) 0.0180(10) 0.0021(7) 0.0041(7) -0.0016(7)
C3A 0.0292(10) 0.0152(8) 0.0200(10) -0.0025(7) 0.0046(7) -0.0036(7)
C14A 0.0284(10) 0.0215(9) 0.0219(10) -0.0038(7) 0.0019(8) -0.0012(8)
C9A 0.0278(10) 0.0212(9) 0.0135(9) -0.0004(7) 0.0033(7) 0.0007(7)
C10A 0.0282(10) 0.0227(9) 0.0186(10) 0.0010(7) -0.0009(7) -0.0017(7)
C11A 0.0211(9) 0.0214(9) 0.0233(10) 0.0011(7) 0.0004(7) -0.0014(7)
C12A 0.0219(10) 0.0311(10) 0.0308(12) -0.0004(8) -0.0005(8) 0.0017(8)
C6A 0.0203(9) 0.0251(9) 0.0259(11) 0.0022(7) 0.0049(7) 0.0035(7)
C5A 0.0254(10) 0.0272(10) 0.0245(11) 0.0010(8) 0.0030(8) 0.0075(8)
C4A 0.0334(11) 0.0186(9) 0.0249(11) -0.0004(7) 0.0031(8) 0.0038(8)
C26A 0.0254(11) 0.0394(12) 0.0518(15) -0.0084(10) 0.0027(9) 0.0031(9)
C24A 0.0373(12) 0.0438(13) 0.0307(12) 0.0053(9) 0.0009(9) -0.0197(10)
C21A 0.0319(10) 0.0242(10) 0.0232(11) 0.0024(7) 0.0061(8) 0.0069(8)
C20A 0.0426(12) 0.0168(9) 0.0248(11) 0.0013(7) 0.0119(8) 0.0035(8)
C19A 0.0379(11) 0.0191(9) 0.0218(10) -0.0033(7) 0.0087(8) -0.0064(8)
C18A 0.0272(10) 0.0229(9) 0.0160(10) -0.0009(7) 0.0035(7) -0.0022(7)
C13A 0.0412(12) 0.0228(9) 0.0251(11) -0.0025(8) 0.0091(9) -0.0097(8)
C25B 0.097(2) 0.096(2) 0.0493(18) -0.0371(17) 0.0205(16) -0.062(2)
C22B 0.0304(11) 0.0492(13) 0.0331(13) 0.0102(10) -0.0056(9) -0.0136(10)
C21B 0.0238(10) 0.0314(10) 0.0234(11) 0.0083(8) 0.0055(7) 0.0014(8)
C16B 0.0240(9) 0.0185(8) 0.0150(9) 0.0025(6) 0.0063(7) 0.0024(7)
C7B 0.0223(9) 0.0182(8) 0.0180(10) -0.0010(7) 0.0008(7) 0.0002(7)
C1B 0.0237(9) 0.0206(9) 0.0192(10) 0.0024(7) 0.0048(7) 0.0014(7)
C3B 0.0371(11) 0.0174(9) 0.0222(10) 0.0049(7) 0.0077(8) 0.0027(8)
C14B 0.0816(18) 0.0209(10) 0.0325(13) -0.0015(9) 0.0171(12) -0.0014(11)
C9B 0.0581(16) 0.095(2) 0.0218(13) 0.0128(12) 0.0179(11) 0.0500(15)
C10B 0.0283(11) 0.0388(12) 0.0368(13) 0.0150(9) 0.0123(9) -0.0018(9)
C11B 0.0253(10) 0.0294(10) 0.0369(12) 0.0110(8) 0.0036(8) -0.0019(8)
C12B 0.0232(10) 0.0423(12) 0.0464(14) 0.0166(10) 0.0023(9) -0.0020(9)
C6B 0.0244(10) 0.0328(11) 0.0271(11) 0.0051(8) 0.0011(8) 0.0032(8)
C5B 0.0181(9) 0.0396(12) 0.0356(13) 0.0137(9) 0.0039(8) 0.0059(8)
C4B 0.0348(11) 0.0275(10) 0.0424(13) 0.0141(9) 0.0111(9) 0.0091(9)
C17B 0.0355(11) 0.0246(10) 0.0171(10) 0.0031(7) 0.0036(8) -0.0056(8)
C18B 0.0753(17) 0.0186(10) 0.0211(11) 0.0012(8) 0.0123(10) -0.0031(10)
C19B 0.0709(17) 0.0296(12) 0.0366(13) 0.0102(9) 0.0247(12) 0.0254(11)
C20B 0.0329(11) 0.0437(13) 0.0391(13) 0.0152(10) 0.0137(9) 0.0187(10)
C23B 0.0319(11) 0.0418(13) 0.0463(14) 0.0093(10) 0.0007(10) -0.0130(10)
C24B 0.0441(17) 0.095(3) 0.129(3) 0.064(2) -0.0443(18) -0.0307(17)
C13B 0.0289(10) 0.0231(9) 0.0253(11) 0.0049(7) 0.0025(8) -0.0019(8)

loop_
_atom_type_symbol
_atom_type_description
_atom_type_scat_dispersion_real
_atom_type_scat_dispersion_imag
_atom_type_scat_source
C C 0.0181 0.0091 'International Tables Vol C Tables 4.2.6.8 and 6.1.1.4'
H H 0.0000 0.0000 'International Tables Vol C Tables 4.2.6.8 and 6.1.1.4'
N N 0.0311 0.0180 'International Tables Vol C Tables 4.2.6.8 and 6.1.1.4'
O O 0.0492 0.0322 'International Tables Vol C Tables 4.2.6.8 and 6.1.1.4'

loop_
_geom_angle_atom_site_label_1
_geom_angle_atom_site_label_2
_geom_angle_atom_site_label_3
_geom_angle
C1A O2A C3A 115.52(13)
C1B O2B C3B 116.43(13)
C17A N8A C9A 116.71(13)
C7A N8A C17A 118.38(14)
C7A N8A C9A 121.70(14)
C16B N8B C9B 115.77(16)
C7B N8B C16B 117.42(15)
C7B N8B C9B 123.46(16)
H25A C25A H25B 109.5
H25A C25A H25C 109.5
H25B C25A H25C 109.5
C23A C25A H25A 109.5
C23A C25A H25B 109.5
C23A C25A H25C 109.5
C25A C23A C22A 109.21(16)
C25A C23A C26A 107.82(16)
C25A C23A C24A 109.18(17)
C26A C23A C22A 111.53(16)
C24A C23A C22A 112.08(15)
C24A C23A C26A 106.89(18)
C17A C22A C23A 124.68(16)
C21A C22A C23A 119.65(16)
C21A C22A C17A 115.62(16)
C22A C17A N8A 123.98(15)
C18A C17A N8A 114.75(15)
C18A C17A C22A 121.27(16)
O16A C7A N8A 124.25(15)
O16A C7A C1A 124.92(16)
N8A C7A C1A 110.21(14)
O2A C1A C7A 114.34(14)
O2A C1A C11A 108.77(14)
O2A C1A C6A 111.10(14)
C7A C1A C11A 104.93(14)
C7A C1A C6A 124.48(15)
C11A C1A C6A 88.57(13)
O2A C3A C14A 111.26(14)
O2A C3A C4A 108.29(14)
O2A C3A C13A 104.39(14)
C14A C3A C4A 111.07(15)
C13A C3A C14A 111.15(16)
C13A C3A C4A 110.46(15)
C3A C14A H14A 109.5
C3A C14A H14B 109.5
C3A C14A H14C 109.5
H14A C14A H14B 109.5
H14A C14A H14C 109.5
H14B C14A H14C 109.5
N8A C9A H9AA 108.5
N8A C9A H9AB 108.5
N8A C9A C10A 114.95(15)
H9AA C9A H9AB 107.5
C10A C9A H9AA 108.5
C10A C9A H9AB 108.5
C9A C10A H10A 110.1
C9A C10A H10B 110.1
H10A C10A H10B 108.4
C11A C10A C9A 107.89(14)
C11A C10A H10A 110.1
C11A C10A H10B 110.1
C1A C11A H11A 107.3
C1A C11A C12A 87.89(13)
C10A C11A C1A 111.63(15)
C10A C11A H11A 107.3
C10A C11A C12A 132.36(16)
C12A C11A H11A 107.3
C11A C12A H12A 114.2
C11A C12A H12B 114.2
C11A C12A C6A 86.73(13)
H12A C12A H12B 111.4
C6A C12A H12A 114.2
C6A C12A H12B 114.2
C1A C6A C12A 86.06(13)
C1A C6A H6A 111.0
C12A C6A H6A 111.0
C5A C6A C1A 117.79(15)
C5A C6A C12A 117.69(15)
C5A C6A H6A 111.0
O15A C5A C6A 121.81(18)
O15A C5A C4A 122.43(18)
C6A C5A C4A 115.73(16)
C3A C4A H4AA 109.1
C3A C4A H4AB 109.1
C5A C4A C3A 112.66(15)
C5A C4A H4AA 109.1
C5A C4A H4AB 109.1
H4AA C4A H4AB 107.8
C23A C26A H26A 109.5
C23A C26A H26B 109.5
C23A C26A H26C 109.5
H26A C26A H26B 109.5
H26A C26A H26C 109.5
H26B C26A H26C 109.5
C23A C24A H24A 109.5
C23A C24A H24B 109.5
C23A C24A H24C 109.5
H24A C24A H24B 109.5
H24A C24A H24C 109.5
H24B C24A H24C 109.5
C22A C21A H21A 118.5
C20A C21A C22A 123.08(18)
C20A C21A H21A 118.5
C21A C20A H20A 119.9
C19A C20A C21A 120.14(17)
C19A C20A H20A 119.9
C20A C19A H19A 120.8
C20A C19A C18A 118.48(17)
C18A C19A H19A 120.8
C17A C18A H18A 119.3
C19A C18A C17A 121.39(17)
C19A C18A H18A 119.3
C3A C13A H13A 109.5
C3A C13A H13B 109.5
C3A C13A H13C 109.5
H13A C13A H13B 109.5
H13A C13A H13C 109.5
H13B C13A H13C 109.5
H25D C25B H25E 109.5
H25D C25B H25F 109.5
H25E C25B H25F 109.5
C22B C25B H25D 109.5
C22B C25B H25E 109.5
C22B C25B H25F 109.5
C25B C22B C21B 112.69(19)
C25B C22B C24B 107.5(3)
C23B C22B C25B 108.3(2)
C23B C22B C21B 108.74(17)
C23B C22B C24B 107.5(2)
C24B C22B C21B 111.9(2)
C16B C21B C22B 124.08(17)
C20B C21B C22B 120.50(18)
C20B C21B C16B 115.31(18)
C21B C16B N8B 123.62(16)
C17B C16B N8B 114.86(16)
C17B C16B C21B 121.52(17)
O26B C7B N8B 123.41(16)
O26B C7B C1B 125.37(16)
N8B C7B C1B 110.93(15)
O2B C1B C7B 113.13(14)
O2B C1B C11B 108.37(15)
O2B C1B C6B 112.03(15)
C7B C1B C11B 106.63(15)
C7B C1B C6B 124.16(16)
C11B C1B C6B 88.26(14)
O2B C3B C14B 103.89(15)
O2B C3B C4B 108.69(16)
O2B C3B C13B 111.41(14)
C14B C3B C4B 109.36(17)
C14B C3B C13B 111.42(18)
C13B C3B C4B 111.74(16)
C3B C14B H14D 109.5
C3B C14B H14E 109.5
C3B C14B H14F 109.5
H14D C14B H14E 109.5
H14D C14B H14F 109.5
H14E C14B H14F 109.5
N8B C9B H9BA 107.5
N8B C9B H9BB 107.5
N8B C9B C10B 119.31(19)
H9BA C9B H9BB 107.0
C10B C9B H9BA 107.5
C10B C9B H9BB 107.5
C9B C10B H10C 110.1
C9B C10B H10D 110.1
H10C C10B H10D 108.4
C11B C10B C9B 108.03(18)
C11B C10B H10C 110.1
C11B C10B H10D 110.1
C1B C11B H11B 107.3
C1B C11B C12B 88.00(14)
C10B C11B C1B 111.01(16)
C10B C11B H11B 107.3
C10B C11B C12B 132.7(2)
C12B C11B H11B 107.3
C11B C12B H12C 114.2
C11B C12B H12D 114.2
C11B C12B C6B 86.59(15)
H12C C12B H12D 111.4
C6B C12B H12C 114.2
C6B C12B H12D 114.2
C1B C6B C12B 86.10(14)
C1B C6B H6B 111.4
C12B C6B H6B 111.4
C5B C6B C1B 117.90(17)
C5B C6B C12B 116.28(17)
C5B C6B H6B 111.4
O15B C5B C6B 121.4(2)
O15B C5B C4B 123.18(19)
C6B C5B C4B 115.38(17)
C3B C4B H4BA 108.7
C3B C4B H4BB 108.7
C5B C4B C3B 114.20(16)
C5B C4B H4BA 108.7
C5B C4B H4BB 108.7
H4BA C4B H4BB 107.6
C16B C17B H17B 119.4
C18B C17B C16B 121.23(19)
C18B C17B H17B 119.4
C17B C18B H18B 120.8
C19B C18B C17B 118.5(2)
C19B C18B H18B 120.8
C18B C19B H19B 119.9
C20B C19B C18B 120.26(19)
C20B C19B H19B 119.9
C21B C20B H20B 118.4
C19B C20B C21B 123.2(2)
C19B C20B H20B 118.4
C22B C23B H23A 109.5
C22B C23B H23B 109.5
C22B C23B H23C 109.5
H23A C23B H23B 109.5
H23A C23B H23C 109.5
H23B C23B H23C 109.5
C22B C24B H24D 109.5
C22B C24B H24E 109.5
C22B C24B H24F 109.5
H24D C24B H24E 109.5
H24D C24B H24F 109.5
H24E C24B H24F 109.5
C3B C13B H13D 109.5
C3B C13B H13E 109.5
C3B C13B H13F 109.5
H13D C13B H13E 109.5
H13D C13B H13F 109.5
H13E C13B H13F 109.5

loop_
_geom_bond_atom_site_label_1
_geom_bond_atom_site_label_2
_geom_bond_distance
O2A C1A 1.424(2)
O2A C3A 1.454(2)
O16A C7A 1.226(2)
O15A C5A 1.222(2)
O2B C1B 1.420(2)
O2B C3B 1.457(2)
O26B C7B 1.219(2)
O15B C5B 1.226(3)
N8A C17A 1.451(2)
N8A C7A 1.371(2)
N8A C9A 1.496(2)
N8B C16B 1.446(2)
N8B C7B 1.375(2)
N8B C9B 1.483(3)
C25A H25A 0.9800
C25A H25B 0.9800
C25A H25C 0.9800
C25A C23A 1.535(3)
C23A C22A 1.541(3)
C23A C26A 1.540(3)
C23A C24A 1.535(3)
C22A C17A 1.403(3)
C22A C21A 1.402(3)
C17A C18A 1.391(3)
C7A C1A 1.508(2)
C1A C11A 1.532(2)
C1A C6A 1.548(2)
C3A C14A 1.520(3)
C3A C4A 1.538(3)
C3A C13A 1.518(3)
C14A H14A 0.9800
C14A H14B 0.9800
C14A H14C 0.9800
C9A H9AA 0.9900
C9A H9AB 0.9900
C9A C10A 1.559(3)
C10A H10A 0.9900
C10A H10B 0.9900
C10A C11A 1.511(3)
C11A H11A 1.0000
C11A C12A 1.548(3)
C12A H12A 0.9900
C12A H12B 0.9900
C12A C6A 1.584(3)
C6A H6A 1.0000
C6A C5A 1.496(3)
C5A C4A 1.503(3)
C4A H4AA 0.9900
C4A H4AB 0.9900
C26A H26A 0.9800
C26A H26B 0.9800
C26A H26C 0.9800
C24A H24A 0.9800
C24A H24B 0.9800
C24A H24C 0.9800
C21A H21A 0.9500
C21A C20A 1.382(3)
C20A H20A 0.9500
C20A C19A 1.378(3)
C19A H19A 0.9500
C19A C18A 1.384(3)
C18A H18A 0.9500
C13A H13A 0.9800
C13A H13B 0.9800
C13A H13C 0.9800
C25B H25D 0.9800
C25B H25E 0.9800
C25B H25F 0.9800
C25B C22B 1.531(4)
C22B C21B 1.538(3)
C22B C23B 1.525(3)
C22B C24B 1.533(3)
C21B C16B 1.403(3)
C21B C20B 1.401(3)
C16B C17B 1.388(3)
C7B C1B 1.509(2)
C1B C11B 1.529(3)
C1B C6B 1.549(2)
C3B C14B 1.510(3)
C3B C4B 1.537(3)
C3B C13B 1.512(3)
C14B H14D 0.9800
C14B H14E 0.9800
C14B H14F 0.9800
C9B H9BA 0.9900
C9B H9BB 0.9900
C9B C10B 1.505(3)
C10B H10C 0.9900
C10B H10D 0.9900
C10B C11B 1.500(3)
C11B H11B 1.0000
C11B C12B 1.546(3)
C12B H12C 0.9900
C12B H12D 0.9900
C12B C6B 1.579(3)
C6B H6B 1.0000
C6B C5B 1.491(3)
C5B C4B 1.491(3)
C4B H4BA 0.9900
C4B H4BB 0.9900
C17B H17B 0.9500
C17B C18B 1.379(3)
C18B H18B 0.9500
C18B C19B 1.378(4)
C19B H19B 0.9500
C19B C20B 1.375(4)
C20B H20B 0.9500
C23B H23A 0.9800
C23B H23B 0.9800
C23B H23C 0.9800
C24B H24D 0.9800
C24B H24E 0.9800
C24B H24F 0.9800
C13B H13D 0.9800
C13B H13E 0.9800
C13B H13F 0.9800

loop_
_geom_torsion_atom_site_label_1
_geom_torsion_atom_site_label_2
_geom_torsion_atom_site_label_3
_geom_torsion_atom_site_label_4
_geom_torsion
O2A C1A C11A C10A 48.38(18)
O2A C1A C11A C12A -86.91(15)
O2A C1A C6A C12A 85.24(15)
O2A C1A C6A C5A -34.1(2)
O2A C3A C4A C5A 54.20(19)
O16A C7A C1A O2A 124.83(17)
O16A C7A C1A C11A -116.08(18)
O16A C7A C1A C6A -17.4(3)
O15A C5A C4A C3A 143.34(18)
O2B C1B C11B C10B -48.0(2)
O2B C1B C11B C12B 87.46(17)
O2B C1B C6B C12B -84.46(17)
O2B C1B C6B C5B 33.3(2)
O2B C3B C4B C5B -52.3(2)
O26B C7B C1B O2B -116.42(19)
O26B C7B C1B C11B 124.56(19)
O26B C7B C1B C6B 25.1(3)
O15B C5B C4B C3B -144.3(2)
N8A C17A C18A C19A -179.91(16)
N8A C7A C1A O2A -63.95(18)
N8A C7A C1A C11A 55.13(18)
N8A C7A C1A C6A 153.87(16)
N8A C9A C10A C11A 21.2(2)
N8B C16B C17B C18B -179.65(17)
N8B C7B C1B O2B 69.59(19)
N8B C7B C1B C11B -49.44(19)
N8B C7B C1B C6B -148.90(17)
N8B C9B C10B C11B -2.1(3)
C25A C23A C22A C17A 73.2(2)
C25A C23A C22A C21A -104.0(2)
C23A C22A C17A N8A 2.2(3)
C23A C22A C17A C18A -178.51(17)
C23A C22A C21A C20A 177.81(18)
C22A C17A C18A C19A 0.8(3)
C22A C21A C20A C19A 1.0(3)
C17A N8A C7A O16A 11.4(2)
C17A N8A C7A C1A -159.86(14)
C17A N8A C9A C10A 118.28(16)
C17A C22A C21A C20A 0.3(3)
C7A N8A C17A C22A -96.1(2)
C7A N8A C17A C18A 84.55(19)
C7A N8A C9A C10A -41.1(2)
C7A C1A C11A C10A -74.38(17)
C7A C1A C11A C12A 150.33(15)
C7A C1A C6A C12A -131.54(17)
C7A C1A C6A C5A 109.10(19)
C1A O2A C3A C14A 57.66(19)
C1A O2A C3A C4A -64.67(18)
C1A O2A C3A C13A 177.63(14)
C1A C11A C12A C6A -24.35(13)
C1A C6A C5A O15A -153.25(18)
C1A C6A C5A C4A 28.4(2)
C3A O2A C1A C7A -93.52(17)
C3A O2A C1A C11A 149.58(14)
C3A O2A C1A C6A 53.68(18)
C14A C3A C4A C5A -68.25(19)
C9A N8A C17A C22A 103.75(19)
C9A N8A C17A C18A -75.6(2)
C9A N8A C7A O16A 170.49(16)
C9A N8A C7A C1A -0.8(2)
C9A C10A C11A C1A 32.48(19)
C9A C10A C11A C12A 140.42(19)
C10A C11A C12A C6A -142.1(2)
C11A C1A C6A C12A -24.35(13)
C11A C1A C6A C5A -143.71(17)
C11A C12A C6A C1A 24.13(13)
C11A C12A C6A C5A 143.58(17)
C12A C6A C5A O15A 105.9(2)
C12A C6A C5A C4A -72.4(2)
C6A C1A C11A C10A 160.21(15)
C6A C1A C11A C12A 24.92(14)
C6A C5A C4A C3A -38.4(2)
C26A C23A C22A C17A -167.75(18)
C26A C23A C22A C21A 15.0(3)
C24A C23A C22A C17A -47.9(3)
C24A C23A C22A C21A 134.85(19)
C21A C22A C17A N8A 179.55(16)
C21A C22A C17A C18A -1.2(3)
C21A C20A C19A C18A -1.4(3)
C20A C19A C18A C17A 0.6(3)
C13A C3A C4A C5A 167.94(15)
C25B C22B C21B C16B 50.5(3)
C25B C22B C21B C20B -133.6(2)
C22B C21B C16B N8B -4.9(3)
C22B C21B C16B C17B 175.54(18)
C22B C21B C20B C19B -175.8(2)
C21B C16B C17B C18B -0.1(3)
C16B N8B C7B O26B -12.1(3)
C16B N8B C7B C1B 162.06(15)
C16B N8B C9B C10B -133.8(2)
C16B C21B C20B C19B 0.5(3)
C16B C17B C18B C19B 0.9(3)
C7B N8B C16B C21B 100.8(2)
C7B N8B C16B C17B -79.7(2)
C7B N8B C9B C10B 25.0(4)
C7B C1B C11B C10B 74.0(2)
C7B C1B C11B C12B -150.46(16)
C7B C1B C6B C12B 133.67(18)
C7B C1B C6B C5B -108.5(2)
C1B O2B C3B C14B 177.17(16)
C1B O2B C3B C4B 60.8(2)
C1B O2B C3B C13B -62.8(2)
C1B C11B C12B C6B 24.73(15)
C1B C6B C5B O15B 153.96(19)
C1B C6B C5B C4B -28.4(3)
C3B O2B C1B C7B 95.24(18)
C3B O2B C1B C11B -146.75(15)
C3B O2B C1B C6B -51.0(2)
C14B C3B C4B C5B -165.06(18)
C9B N8B C16B C21B -99.1(2)
C9B N8B C16B C17B 80.4(2)
C9B N8B C7B O26B -170.5(2)
C9B N8B C7B C1B 3.6(3)
C9B C10B C11B C1B -44.6(3)
C9B C10B C11B C12B -152.3(2)
C10B C11B C12B C6B 141.8(2)
C11B C1B C6B C12B 24.68(15)
C11B C1B C6B C5B 142.46(19)
C11B C12B C6B C1B -24.42(15)
C11B C12B C6B C5B -143.73(18)
C12B C6B C5B O15B -105.9(2)
C12B C6B C5B C4B 71.7(2)
C6B C1B C11B C10B -160.70(17)
C6B C1B C11B C12B -25.21(16)
C6B C5B C4B C3B 38.1(2)
C17B C18B C19B C20B -1.0(3)
C18B C19B C20B C21B 0.3(3)
C20B C21B C16B N8B 178.95(17)
C20B C21B C16B C17B -0.6(3)
C23B C22B C21B C16B -69.6(3)
C23B C22B C21B C20B 106.4(2)
C24B C22B C21B C16B 171.8(2)
C24B C22B C21B C20B -12.2(3)
C13B C3B C4B C5B 71.1(2)
